data_7024144
loop_
_publ_author_name
'Owen, Gareth R.'
'Gould, P. Hugh'
'Charmant, Jonathan P. H.'
'Hamilton, Alex'
'Saithong, Saowanit'

_publ_section_title
;
 A new hybrid scorpionate ligand: a study of the metal-boron bond within
 metallaboratrane complexes.
;
_journal_issue 2
_journal_name_full 'Dalton transactions (Cambridge, England : 2003)'
_journal_page_first 392
_journal_page_last 400
_journal_paper_doi 10.1039/b911651f
_journal_volume 39
_journal_year 2010
_chemical_formula_moiety 'C28 H30 B2 N10 S6, Na2, C8 H16 O2'
_chemical_formula_sum 'C34 H46 B2 N10 Na2 O2 S6'
_chemical_formula_weight 886.76
_chemical_name_systematic
;
?
;
_space_group_IT_number 14
_symmetry_cell_setting monoclinic
_symmetry_space_group_name_Hall '-P 2ybc'
_symmetry_space_group_name_H-M 'P 1 21/c 1'
_atom_sites_solution_hydrogens geom
_atom_sites_solution_primary direct
_atom_sites_solution_secondary difmap
_audit_creation_method SHELXL-97
_cell_angle_alpha 90.00
_cell_angle_beta 97.8750(10)
_cell_angle_gamma 90.00
_cell_formula_units_Z 2
_cell_length_a 7.98800(10)
_cell_length_b 25.7781(4)
_cell_length_c 10.4744(2)
_cell_measurement_reflns_used 6405
_cell_measurement_temperature 100(2)
_cell_measurement_theta_max 24.27
_cell_measurement_theta_min 2.52
_cell_volume 2136.50(6)
_computing_cell_refinement 'Apex II (Bruker-AXS, 2007)'
_computing_data_collection 'Apex II (Bruker-AXS, 2007)'
_computing_data_reduction
;
SAINT v7.34A (Bruker-AXS, 2007) & XPREP v2005/4 (Bruker-AXS, 2005)
;
_computing_molecular_graphics 'Bruker SHELXTL'
_computing_publication_material 'Bruker SHELXTL'
_computing_structure_refinement 'SHELXL-97 (Sheldrick, 1997)'
_computing_structure_solution 'SHELXS-97 (Sheldrick, 1990)'
_diffrn_ambient_temperature 100(2)
_diffrn_measured_fraction_theta_full 0.995
_diffrn_measured_fraction_theta_max 0.995
_diffrn_measurement_device_type 'CCD area detector'
_diffrn_measurement_method 'phi and omega scans'
_diffrn_radiation_monochromator graphite
_diffrn_radiation_source 'fine-focus sealed tube'
_diffrn_radiation_type MoK\a
_diffrn_radiation_wavelength 0.71073
_diffrn_reflns_av_R_equivalents 0.0652
_diffrn_reflns_av_sigmaI/netI 0.0376
_diffrn_reflns_limit_h_max 8
_diffrn_reflns_limit_h_min -10
_diffrn_reflns_limit_k_max 33
_diffrn_reflns_limit_k_min -33
_diffrn_reflns_limit_l_max 13
_diffrn_reflns_limit_l_min -13
_diffrn_reflns_number 42766
_diffrn_reflns_theta_full 27.63
_diffrn_reflns_theta_max 27.63
_diffrn_reflns_theta_min 1.58
_exptl_absorpt_coefficient_mu 0.385
_exptl_absorpt_correction_T_max 0.7456
_exptl_absorpt_correction_T_min 0.6623
_exptl_absorpt_correction_type multi-scan
_exptl_absorpt_process_details 'sadabs - bruker 2008'
_exptl_crystal_colour colourless
_exptl_crystal_density_diffrn 1.378
_exptl_crystal_density_method 'not measured'
_exptl_crystal_description block
_exptl_crystal_F_000 928
_exptl_crystal_size_max 0.14
_exptl_crystal_size_mid 0.1
_exptl_crystal_size_min 0.09
_refine_diff_density_max 0.702
_refine_diff_density_min -0.697
_refine_diff_density_rms 0.160
_refine_ls_extinction_method none
_refine_ls_goodness_of_fit_ref 1.138
_refine_ls_hydrogen_treatment mixed
_refine_ls_matrix_type full
_refine_ls_number_parameters 296
_refine_ls_number_reflns 4955
_refine_ls_number_restraints 0
_refine_ls_restrained_S_all 1.138
_refine_ls_R_factor_all 0.0682
_refine_ls_R_factor_gt 0.0418
_refine_ls_shift/su_max 0.001
_refine_ls_shift/su_mean 0.000
_refine_ls_structure_factor_coef Fsqd
_refine_ls_weighting_details 'calc w=1/[\s^2^(Fo^2^)+(0.0865P)^2^+0.2237P] where P=(Fo^2^+2Fc^2^)/3'
_refine_ls_weighting_scheme calc
_refine_ls_wR_factor_gt 0.1192
_refine_ls_wR_factor_ref 0.1517
_reflns_number_gt 3665
_reflns_number_total 4955
_reflns_threshold_expression >2sigma(I)
_cod_data_source_file b911651f.txt
_cod_data_source_block hugh_36_0m
_cod_original_sg_symbol_H-M p2(1)/c
_cod_database_code 7024144

loop_
_symmetry_equiv_pos_as_xyz
'x, y, z'
'-x, y+1/2, -z+1/2'
'-x, -y, -z'
'x, -y-1/2, z-1/2'

loop_
_atom_site_label
_atom_site_type_symbol
_atom_site_fract_x
_atom_site_fract_y
_atom_site_fract_z
_atom_site_U_iso_or_equiv
_atom_site_adp_type
_atom_site_occupancy
_atom_site_symmetry_multiplicity
_atom_site_calc_flag
_atom_site_refinement_flags
_atom_site_disorder_assembly
_atom_site_disorder_group
Na1 Na 0.42581(17) 0.58623(4) 0.94557(11) 0.0472(3) Uani 1 1 d . . .
S1 S 0.38187(8) 0.63877(2) 0.70695(7) 0.03182(18) Uani 1 1 d . . .
S2 S 1.07728(9) 0.65818(2) 0.96332(6) 0.03351(19) Uani 1 1 d . . .
S3 S 0.63364(9) 0.49943(2) 0.87573(6) 0.03353(19) Uani 1 1 d . . .
B1 B 0.7825(3) 0.59778(10) 0.7596(2) 0.0229(5) Uani 1 1 d . . .
H100 H 0.721(3) 0.6053(9) 0.847(2) 0.015(6) Uiso 1 1 d . . .
N1 N 0.6546(2) 0.58499(7) 0.63967(18) 0.0217(4) Uani 1 1 d . . .
N2 N 0.8974(2) 0.54791(7) 0.78648(18) 0.0229(4) Uani 1 1 d . . .
N3 N 1.0451(3) 0.71474(8) 0.7425(2) 0.0301(5) Uani 1 1 d . . .
N4 N 0.4280(3) 0.58277(8) 0.4963(2) 0.0296(5) Uani 1 1 d . . .
N5 N 0.8897(3) 0.64485(7) 0.72501(19) 0.0241(4) Uani 1 1 d . . .
C1 C 0.4919(3) 0.60149(9) 0.6146(2) 0.0240(5) Uani 1 1 d . . .
C2 C 0.6899(3) 0.55641(10) 0.5338(2) 0.0284(5) Uani 1 1 d . . .
H2 H 0.7930 0.5410 0.5253 0.034 Uiso 1 1 calc R . .
C3 C 0.5511(3) 0.55471(10) 0.4462(2) 0.0325(6) Uani 1 1 d . . .
H3 H 0.5399 0.5379 0.3670 0.039 Uiso 1 1 calc R . .
C4 C 0.2555(4) 0.59055(13) 0.4338(3) 0.0443(7) Uani 1 1 d . . .
H4A H 0.1794 0.5708 0.4780 0.066 Uiso 1 1 calc R . .
H4B H 0.2464 0.5793 0.3457 0.066 Uiso 1 1 calc R . .
H4C H 0.2271 0.6267 0.4365 0.066 Uiso 1 1 calc R . .
C5 C 1.0004(3) 0.67270(9) 0.8089(2) 0.0257(5) Uani 1 1 d . . .
C6 C 0.8717(3) 0.67024(10) 0.6064(2) 0.0327(6) Uani 1 1 d . . .
H6 H 0.8043 0.6592 0.5319 0.039 Uiso 1 1 calc R . .
C7 C 0.9672(3) 0.71306(10) 0.6172(3) 0.0354(6) Uani 1 1 d . . .
H7 H 0.9786 0.7370 0.5526 0.043 Uiso 1 1 calc R . .
C8 C 1.1661(4) 0.75425(10) 0.7952(3) 0.0425(7) Uani 1 1 d . . .
H8A H 1.1339 0.7676 0.8739 0.064 Uiso 1 1 calc R . .
H8B H 1.1672 0.7820 0.7341 0.064 Uiso 1 1 calc R . .
H8C H 1.2768 0.7392 0.8124 0.064 Uiso 1 1 calc R . .
C9 C 0.8376(3) 0.50435(9) 0.8406(2) 0.0278(5) Uani 1 1 d . . .
C10 C 0.9494(4) 0.46208(10) 0.8673(3) 0.0394(7) Uani 1 1 d . . .
H10 H 0.9127 0.4329 0.9078 0.047 Uiso 1 1 calc R . .
C11 C 1.1068(4) 0.46259(11) 0.8360(3) 0.0430(7) Uani 1 1 d . . .
H11 H 1.1782 0.4343 0.8545 0.052 Uiso 1 1 calc R . .
C12 C 1.1614(4) 0.50629(10) 0.7753(3) 0.0356(6) Uani 1 1 d . . .
H12 H 1.2681 0.5070 0.7494 0.043 Uiso 1 1 calc R . .
C13 C 1.0571(3) 0.54788(9) 0.7543(2) 0.0290(5) Uani 1 1 d . . .
H13 H 1.0960 0.5774 0.7167 0.035 Uiso 1 1 calc R . .
O1 O 0.5775(3) 0.64235(7) 1.08700(19) 0.0407(5) Uani 1 1 d . . .
C14 C 0.6077(7) 0.69201(17) 1.0229(5) 0.0367(12) Uani 0.712(9) 1 d P A 1
H14A H 0.5441 0.6937 0.9372 0.044 Uiso 0.712(9) 1 calc PR A 1
H14B H 0.7268 0.6967 1.0167 0.044 Uiso 0.712(9) 1 calc PR A 1
C15 C 0.5459(6) 0.73195(16) 1.1108(5) 0.0449(14) Uani 0.712(9) 1 d P A 1
H15A H 0.4236 0.7346 1.0975 0.054 Uiso 0.712(9) 1 calc PR A 1
H15B H 0.5948 0.7658 1.0995 0.054 Uiso 0.712(9) 1 calc PR A 1
C16 C 0.6109(8) 0.7088(3) 1.2420(7) 0.047(2) Uani 0.712(9) 1 d P A 1
H16A H 0.5478 0.7217 1.3082 0.057 Uiso 0.712(9) 1 calc PR A 1
H16B H 0.7301 0.7161 1.2667 0.057 Uiso 0.712(9) 1 calc PR A 1
C17 C 0.5795(13) 0.6511(2) 1.2171(5) 0.079(3) Uani 0.712(9) 1 d P A 1
H17A H 0.6684 0.6308 1.2661 0.095 Uiso 0.712(9) 1 calc PR A 1
H17B H 0.4723 0.6410 1.2433 0.095 Uiso 0.712(9) 1 calc PR A 1
C18 C 0.647(3) 0.6887(9) 1.092(2) 0.112(10) Uani 0.288(9) 1 d P A 2
H18A H 0.5774 0.7122 1.0352 0.135 Uiso 0.288(9) 1 calc PR A 2
H18B H 0.7575 0.6868 1.0632 0.135 Uiso 0.288(9) 1 calc PR A 2
C19 C 0.665(5) 0.7086(15) 1.226(3) 0.19(2) Uani 0.288(9) 1 d P A 2
H19A H 0.7830 0.7070 1.2642 0.226 Uiso 0.288(9) 1 calc PR A 2
H19B H 0.6293 0.7446 1.2259 0.226 Uiso 0.288(9) 1 calc PR A 2
C20 C 0.5653(16) 0.6782(6) 1.2987(14) 0.057(4) Uani 0.288(9) 1 d P A 2
H20A H 0.4993 0.7001 1.3482 0.069 Uiso 0.288(9) 1 calc PR A 2
H20B H 0.6356 0.6555 1.3573 0.069 Uiso 0.288(9) 1 calc PR A 2
C21 C 0.447(2) 0.6459(6) 1.1964(12) 0.056(4) Uani 0.288(9) 1 d P A 2
H21A H 0.3434 0.6642 1.1648 0.067 Uiso 0.288(9) 1 calc PR A 2
H21B H 0.4205 0.6120 1.2286 0.067 Uiso 0.288(9) 1 calc PR A 2

loop_
_atom_site_aniso_label
_atom_site_aniso_U_11
_atom_site_aniso_U_22
_atom_site_aniso_U_33
_atom_site_aniso_U_23
_atom_site_aniso_U_13
_atom_site_aniso_U_12
Na1 0.0718(9) 0.0389(6) 0.0328(6) -0.0042(5) 0.0135(6) -0.0232(6)
S1 0.0246(3) 0.0338(3) 0.0390(4) -0.0067(3) 0.0112(3) 0.0039(2)
S2 0.0405(4) 0.0290(3) 0.0309(3) -0.0051(2) 0.0045(3) -0.0070(3)
S3 0.0420(4) 0.0334(3) 0.0255(3) 0.0032(2) 0.0058(3) -0.0151(3)
B1 0.0237(14) 0.0222(12) 0.0237(12) 0.0016(10) 0.0060(11) 0.0008(10)
N1 0.0212(10) 0.0241(9) 0.0209(9) -0.0020(7) 0.0074(8) 0.0010(7)
N2 0.0239(11) 0.0244(9) 0.0199(9) -0.0026(7) 0.0012(8) 0.0004(8)
N3 0.0269(11) 0.0232(10) 0.0432(13) 0.0011(9) 0.0148(10) -0.0005(8)
N4 0.0225(11) 0.0360(11) 0.0297(11) -0.0040(9) 0.0019(8) 0.0025(8)
N5 0.0248(11) 0.0234(9) 0.0258(10) 0.0022(7) 0.0089(8) 0.0003(8)
C1 0.0217(12) 0.0244(11) 0.0264(11) 0.0003(9) 0.0055(9) -0.0014(9)
C2 0.0263(13) 0.0346(13) 0.0257(12) -0.0053(10) 0.0089(10) 0.0046(10)
C3 0.0318(15) 0.0402(14) 0.0261(12) -0.0076(10) 0.0060(11) 0.0056(11)
C4 0.0294(15) 0.0575(18) 0.0434(16) -0.0075(14) -0.0041(12) 0.0054(13)
C5 0.0237(12) 0.0211(10) 0.0344(13) -0.0023(9) 0.0118(10) 0.0014(9)
C6 0.0360(15) 0.0343(13) 0.0290(13) 0.0065(10) 0.0087(11) 0.0010(11)
C7 0.0351(15) 0.0323(13) 0.0418(15) 0.0109(11) 0.0159(12) 0.0033(11)
C8 0.0411(17) 0.0287(13) 0.0613(19) -0.0037(12) 0.0198(14) -0.0120(11)
C9 0.0364(15) 0.0243(11) 0.0206(11) -0.0020(9) -0.0039(10) -0.0033(10)
C10 0.0529(19) 0.0259(12) 0.0346(14) -0.0015(10) -0.0109(13) 0.0014(12)
C11 0.0432(18) 0.0334(14) 0.0475(17) -0.0109(12) -0.0111(14) 0.0079(12)
C12 0.0263(14) 0.0363(14) 0.0432(15) -0.0129(11) 0.0015(11) 0.0046(11)
C13 0.0255(13) 0.0268(12) 0.0341(13) -0.0064(10) 0.0020(10) -0.0015(9)
O1 0.0538(13) 0.0313(10) 0.0365(11) -0.0055(8) 0.0045(9) -0.0008(9)
C14 0.042(3) 0.0257(19) 0.044(3) -0.0074(19) 0.011(2) -0.0088(17)
C15 0.048(3) 0.037(2) 0.053(3) -0.0136(19) 0.017(2) -0.0010(18)
C16 0.046(3) 0.057(4) 0.039(4) -0.025(3) 0.005(3) 0.004(3)
C17 0.149(8) 0.060(3) 0.028(3) -0.001(2) 0.008(4) 0.021(4)
C18 0.15(2) 0.114(16) 0.091(15) -0.048(13) 0.071(15) -0.104(16)
C19 0.28(4) 0.22(3) 0.089(18) -0.09(2) 0.11(3) -0.20(3)
C20 0.046(7) 0.072(9) 0.049(7) -0.016(7) -0.011(6) -0.005(6)
C21 0.068(10) 0.069(8) 0.029(6) -0.010(5) -0.002(6) -0.006(7)

loop_
_atom_type_symbol
_atom_type_description
_atom_type_scat_dispersion_real
_atom_type_scat_dispersion_imag
_atom_type_scat_source
C C 0.0033 0.0016 'International Tables Vol C Tables 4.2.6.8 and 6.1.1.4'
H H 0.0000 0.0000 'International Tables Vol C Tables 4.2.6.8 and 6.1.1.4'
B B 0.0013 0.0007 'International Tables Vol C Tables 4.2.6.8 and 6.1.1.4'
N N 0.0061 0.0033 'International Tables Vol C Tables 4.2.6.8 and 6.1.1.4'
Na Na 0.0362 0.0249 'International Tables Vol C Tables 4.2.6.8 and 6.1.1.4'
S S 0.1246 0.1234 'International Tables Vol C Tables 4.2.6.8 and 6.1.1.4'
O O 0.0106 0.0060 'International Tables Vol C Tables 4.2.6.8 and 6.1.1.4'

loop_
_geom_angle_atom_site_label_1
_geom_angle_atom_site_label_2
_geom_angle_atom_site_label_3
_geom_angle
_geom_angle_site_symmetry_1
_geom_angle_site_symmetry_3
B1 H100 Na1 140.9(16) . .
O1 Na1 H100 74.0(5) . .
O1 Na1 S1 105.06(6) . .
H100 Na1 S1 65.9(5) . .
O1 Na1 S3 112.00(7) . .
H100 Na1 S3 59.9(5) . .
S1 Na1 S3 98.68(4) . .
O1 Na1 S3 100.22(6) . 3_667
H100 Na1 S3 126.1(5) . 3_667
S1 Na1 S3 154.47(5) . 3_667
S3 Na1 S3 74.68(3) . 3_667
O1 Na1 S2 89.11(6) . 1_455
H100 Na1 S2 132.9(5) . 1_455
S1 Na1 S2 77.37(4) . 1_455
S3 Na1 S2 158.72(4) . 1_455
S3 Na1 S2 99.75(4) 3_667 1_455
C1 S1 Na1 102.84(9) . .
C5 S2 Na1 105.27(8) . 1_655
C9 S3 Na1 125.46(8) . .
C9 S3 Na1 115.21(9) . 3_667
Na1 S3 Na1 105.32(3) . 3_667
N1 B1 N5 107.56(18) . .
N1 B1 N2 105.95(18) . .
N5 B1 N2 110.53(19) . .
N1 B1 H100 113.1(12) . .
N5 B1 H100 111.9(12) . .
N2 B1 H100 107.7(12) . .
C1 N1 C2 107.75(19) . .
C1 N1 B1 126.87(19) . .
C2 N1 B1 125.29(19) . .
C13 N2 C9 119.5(2) . .
C13 N2 B1 119.72(19) . .
C9 N2 B1 120.8(2) . .
C5 N3 C7 110.3(2) . .
C5 N3 C8 124.7(2) . .
C7 N3 C8 125.0(2) . .
C1 N4 C3 109.5(2) . .
C1 N4 C4 125.0(2) . .
C3 N4 C4 125.5(2) . .
C5 N5 C6 107.8(2) . .
C5 N5 B1 126.1(2) . .
C6 N5 B1 125.5(2) . .
N1 C1 N4 107.10(19) . .
N1 C1 S1 128.72(18) . .
N4 C1 S1 124.17(18) . .
C3 C2 N1 108.9(2) . .
C3 C2 H2 125.5 . .
N1 C2 H2 125.5 . .
C2 C3 N4 106.7(2) . .
C2 C3 H3 126.6 . .
N4 C3 H3 126.6 . .
N4 C4 H4A 109.5 . .
N4 C4 H4B 109.5 . .
H4A C4 H4B 109.5 . .
N4 C4 H4C 109.5 . .
H4A C4 H4C 109.5 . .
H4B C4 H4C 109.5 . .
N3 C5 N5 106.4(2) . .
N3 C5 S2 125.34(19) . .
N5 C5 S2 128.22(18) . .
C7 C6 N5 108.9(2) . .
C7 C6 H6 125.6 . .
N5 C6 H6 125.6 . .
C6 C7 N3 106.6(2) . .
C6 C7 H7 126.7 . .
N3 C7 H7 126.7 . .
N3 C8 H8A 109.5 . .
N3 C8 H8B 109.5 . .
H8A C8 H8B 109.5 . .
N3 C8 H8C 109.5 . .
H8A C8 H8C 109.5 . .
H8B C8 H8C 109.5 . .
N2 C9 C10 117.8(2) . .
N2 C9 S3 122.73(18) . .
C10 C9 S3 119.5(2) . .
C11 C10 C9 122.2(3) . .
C11 C10 H10 118.9 . .
C9 C10 H10 118.9 . .
C10 C11 C12 118.8(3) . .
C10 C11 H11 120.6 . .
C12 C11 H11 120.6 . .
C13 C12 C11 119.3(3) . .
C13 C12 H12 120.3 . .
C11 C12 H12 120.3 . .
C12 C13 N2 122.3(2) . .
C12 C13 H13 118.8 . .
N2 C13 H13 118.8 . .
C18 O1 C17 82.2(9) . .
C18 O1 C14 30.6(11) . .
C17 O1 C14 109.1(3) . .
C18 O1 C21 103.1(10) . .
C17 O1 C21 39.6(5) . .
C14 O1 C21 115.1(6) . .
C18 O1 Na1 141.4(12) . .
C17 O1 Na1 132.4(4) . .
C14 O1 Na1 110.9(2) . .
C21 O1 Na1 98.9(5) . .
O1 C14 C15 103.1(4) . .
O1 C14 H14A 111.2 . .
C15 C14 H14A 111.2 . .
O1 C14 H14B 111.2 . .
C15 C14 H14B 111.2 . .
H14A C14 H14B 109.1 . .
C14 C15 C16 100.6(4) . .
C14 C15 H15A 111.6 . .
C16 C15 H15A 111.6 . .
C14 C15 H15B 111.6 . .
C16 C15 H15B 111.6 . .
H15A C15 H15B 109.4 . .
C15 C16 C17 101.5(5) . .
C15 C16 H16A 111.5 . .
C17 C16 H16A 111.5 . .
C15 C16 H16B 111.5 . .
C17 C16 H16B 111.5 . .
H16A C16 H16B 109.3 . .
O1 C17 C16 107.9(5) . .
O1 C17 H17A 110.1 . .
C16 C17 H17A 110.1 . .
O1 C17 H17B 110.1 . .
C16 C17 H17B 110.1 . .
H17A C17 H17B 108.4 . .
O1 C18 C19 109.7(18) . .
O1 C18 H18A 109.7 . .
C19 C18 H18A 109.7 . .
O1 C18 H18B 109.7 . .
C19 C18 H18B 109.7 . .
H18A C18 H18B 108.2 . .
C20 C19 C18 109(2) . .
C20 C19 H19A 109.8 . .
C18 C19 H19A 109.8 . .
C20 C19 H19B 109.8 . .
C18 C19 H19B 109.8 . .
H19A C19 H19B 108.3 . .
C19 C20 C21 105.0(17) . .
C19 C20 H20A 110.7 . .
C21 C20 H20A 110.7 . .
C19 C20 H20B 110.7 . .
C21 C20 H20B 110.7 . .
H20A C20 H20B 108.8 . .
C20 C21 O1 97.1(10) . .
C20 C21 H21A 112.3 . .
O1 C21 H21A 112.3 . .
C20 C21 H21B 112.3 . .
O1 C21 H21B 112.3 . .
H21A C21 H21B 109.9 . .

loop_
_geom_bond_atom_site_label_1
_geom_bond_atom_site_label_2
_geom_bond_distance
_geom_bond_site_symmetry_2
Na1 O1 2.294(2) .
Na1 H100 2.75(2) .
Na1 S1 2.8221(13) .
Na1 S3 2.9377(15) .
Na1 S3 2.9746(12) 3_667
Na1 S2 3.3717(16) 1_455
S1 C1 1.692(2) .
S2 C5 1.691(3) .
S2 Na1 3.3716(16) 1_655
S3 C9 1.723(3) .
S3 Na1 2.9746(12) 3_667
B1 N1 1.542(3) .
B1 N5 1.556(3) .
B1 N2 1.582(3) .
B1 H100 1.12(2) .
N1 C1 1.358(3) .
N1 C2 1.392(3) .
N2 C13 1.364(3) .
N2 C9 1.373(3) .
N3 C5 1.361(3) .
N3 C7 1.374(4) .
N3 C8 1.460(3) .
N4 C1 1.362(3) .
N4 C3 1.381(3) .
N4 C4 1.456(3) .
N5 C5 1.363(3) .
N5 C6 1.394(3) .
C2 C3 1.339(4) .
C2 H2 0.9300 .
C3 H3 0.9300 .
C4 H4A 0.9600 .
C4 H4B 0.9600 .
C4 H4C 0.9600 .
C6 C7 1.338(4) .
C6 H6 0.9300 .
C7 H7 0.9300 .
C8 H8A 0.9600 .
C8 H8B 0.9600 .
C8 H8C 0.9600 .
C9 C10 1.412(4) .
C10 C11 1.342(4) .
C10 H10 0.9300 .
C11 C12 1.393(4) .
C11 H11 0.9300 .
C12 C13 1.357(4) .
C12 H12 0.9300 .
C13 H13 0.9300 .
O1 C18 1.317(17) .
O1 C17 1.379(5) .
O1 C14 1.481(5) .
O1 C21 1.654(14) .
C14 C15 1.509(6) .
C14 H14A 0.9700 .
C14 H14B 0.9700 .
C15 C16 1.522(9) .
C15 H15A 0.9700 .
C15 H15B 0.9700 .
C16 C17 1.526(9) .
C16 H16A 0.9700 .
C16 H16B 0.9700 .
C17 H17A 0.9700 .
C17 H17B 0.9700 .
C18 C19 1.48(3) .
C18 H18A 0.9700 .
C18 H18B 0.9700 .
C19 C20 1.42(3) .
C19 H19A 0.9700 .
C19 H19B 0.9700 .
C20 C21 1.568(17) .
C20 H20A 0.9700 .
C20 H20B 0.9700 .
C21 H21A 0.9700 .
C21 H21B 0.9700 .

loop_
_geom_torsion_atom_site_label_1
_geom_torsion_atom_site_label_2
_geom_torsion_atom_site_label_3
_geom_torsion_atom_site_label_4
_geom_torsion
_geom_torsion_site_symmetry_1
_geom_torsion_site_symmetry_4
O1 Na1 S1 C1 115.11(11) . .
H100 Na1 S1 C1 50.8(5) . .
S3 Na1 S1 C1 -0.58(9) . .
S3 Na1 S1 C1 -73.09(15) 3_667 .
S2 Na1 S1 C1 -159.29(9) 1_455 .
O1 Na1 S3 C9 -42.48(13) . .
H100 Na1 S3 C9 12.2(6) . .
S1 Na1 S3 C9 67.71(11) . .
S3 Na1 S3 C9 -137.51(11) 3_667 .
S2 Na1 S3 C9 145.16(14) 1_455 .
O1 Na1 S3 Na1 95.03(7) . 3_667
H100 Na1 S3 Na1 149.7(6) . 3_667
S1 Na1 S3 Na1 -154.77(5) . 3_667
S3 Na1 S3 Na1 0.0 3_667 3_667
S2 Na1 S3 Na1 -77.32(11) 1_455 3_667
N5 B1 N1 C1 -95.5(2) . .
N2 B1 N1 C1 146.3(2) . .
N5 B1 N1 C2 80.8(3) . .
N2 B1 N1 C2 -37.5(3) . .
N1 B1 N2 C13 103.9(2) . .
N5 B1 N2 C13 -12.3(3) . .
N1 B1 N2 C9 -75.4(2) . .
N5 B1 N2 C9 168.38(19) . .
N1 B1 N5 C5 170.3(2) . .
N2 B1 N5 C5 -74.4(3) . .
N1 B1 N5 C6 -0.2(3) . .
N2 B1 N5 C6 115.1(2) . .
C2 N1 C1 N4 0.8(3) . .
B1 N1 C1 N4 177.5(2) . .
C2 N1 C1 S1 -178.54(18) . .
B1 N1 C1 S1 -1.8(3) . .
C3 N4 C1 N1 -0.4(3) . .
C4 N4 C1 N1 178.6(2) . .
C3 N4 C1 S1 178.92(18) . .
C4 N4 C1 S1 -2.1(4) . .
Na1 S1 C1 N1 -52.8(2) . .
Na1 S1 C1 N4 128.0(2) . .
C1 N1 C2 C3 -0.9(3) . .
B1 N1 C2 C3 -177.7(2) . .
N1 C2 C3 N4 0.6(3) . .
C1 N4 C3 C2 -0.1(3) . .
C4 N4 C3 C2 -179.1(3) . .
C7 N3 C5 N5 -1.4(3) . .
C8 N3 C5 N5 -178.1(2) . .
C7 N3 C5 S2 176.16(18) . .
C8 N3 C5 S2 -0.5(3) . .
C6 N5 C5 N3 1.3(3) . .
B1 N5 C5 N3 -170.5(2) . .
C6 N5 C5 S2 -176.18(19) . .
B1 N5 C5 S2 11.9(3) . .
Na1 S2 C5 N3 -88.6(2) 1_655 .
Na1 S2 C5 N5 88.4(2) 1_655 .
C5 N5 C6 C7 -0.8(3) . .
B1 N5 C6 C7 171.2(2) . .
N5 C6 C7 N3 -0.1(3) . .
C5 N3 C7 C6 1.0(3) . .
C8 N3 C7 C6 177.7(2) . .
C13 N2 C9 C10 3.5(3) . .
B1 N2 C9 C10 -177.2(2) . .
C13 N2 C9 S3 -176.12(17) . .
B1 N2 C9 S3 3.2(3) . .
Na1 S3 C9 N2 -30.0(2) . .
Na1 S3 C9 N2 -163.92(16) 3_667 .
Na1 S3 C9 C10 150.42(17) . .
Na1 S3 C9 C10 16.5(2) 3_667 .
N2 C9 C10 C11 -3.1(4) . .
S3 C9 C10 C11 176.5(2) . .
C9 C10 C11 C12 0.0(4) . .
C10 C11 C12 C13 2.8(4) . .
C11 C12 C13 N2 -2.4(4) . .
C9 N2 C13 C12 -0.8(3) . .
B1 N2 C13 C12 179.9(2) . .
H100 Na1 O1 C18 59(2) . .
S1 Na1 O1 C18 -0.3(19) . .
S3 Na1 O1 C18 105.8(19) . .
S3 Na1 O1 C18 -176.7(19) 3_667 .
S2 Na1 O1 C18 -76.9(19) 1_455 .
H100 Na1 O1 C17 -153.2(7) . .
S1 Na1 O1 C17 148.0(5) . .
S3 Na1 O1 C17 -105.9(5) . .
S3 Na1 O1 C17 -28.4(5) 3_667 .
S2 Na1 O1 C17 71.4(5) 1_455 .
H100 Na1 O1 C14 61.5(5) . .
S1 Na1 O1 C14 2.7(3) . .
S3 Na1 O1 C14 108.8(2) . .
S3 Na1 O1 C14 -173.7(2) 3_667 .
S2 Na1 O1 C14 -74.0(2) 1_455 .
H100 Na1 O1 C21 -177.2(8) . .
S1 Na1 O1 C21 124.0(6) . .
S3 Na1 O1 C21 -129.9(6) . .
S3 Na1 O1 C21 -52.4(6) 3_667 .
S2 Na1 O1 C21 47.3(6) 1_455 .
C18 O1 C14 C15 -56(2) . .
C17 O1 C14 C15 -26.0(6) . .
C21 O1 C14 C15 16.5(7) . .
Na1 O1 C14 C15 127.6(3) . .
O1 C14 C15 C16 40.1(5) . .
C14 C15 C16 C17 -39.1(6) . .
C18 O1 C17 C16 15.3(14) . .
C14 O1 C17 C16 0.5(8) . .
C21 O1 C17 C16 -106.2(11) . .
Na1 O1 C17 C16 -145.3(4) . .
C15 C16 C17 O1 24.8(8) . .
C17 O1 C18 C19 0(2) . .
C14 O1 C18 C19 151(4) . .
C21 O1 C18 C19 34(3) . .
Na1 O1 C18 C19 157(2) . .
O1 C18 C19 C20 -15(4) . .
C18 C19 C20 C21 -13(4) . .
C19 C20 C21 O1 30(2) . .
C18 O1 C21 C20 -39.1(16) . .
C17 O1 C21 C20 21.0(8) . .
C14 O1 C21 C20 -69.0(11) . .
Na1 O1 C21 C20 172.9(9) . .
